data_4107082
loop_
_publ_author_name
'Wai Yiu Hung'
'Bin Liu'
'Wangge Shou'
'Ting Bin Wen'
'Chuan Shi'
'Herman H.-Y. Sung'
'Ian D. Williams'
'Zhenyang Lin'
'Guochen Jia'

_publ_section_title
;
 Electrophilic Substitution Reactions of Metallabenzynes
;
_journal_name_full 'Journal of the American Chemical Society'
_journal_page_first 18350
_journal_page_last 18360
_journal_paper_doi 10.1021/ja207315h
_journal_volume 133
_journal_year 2011
_chemical_absolute_configuration ad
_chemical_formula_moiety 'C42 H35 Cl2 N O3 Os P2, 0.75(C H2 Cl2)'
_chemical_formula_sum 'C42.75 H36.5 Cl3.5 N O3 Os P2'
_chemical_formula_weight 988.44
_chemical_name_systematic
;
 ? 
;
_space_group_IT_number 5
_space_group_name_Hall 'I 2y'
_symmetry_cell_setting monoclinic
_symmetry_space_group_name_Hall 'I 2y'
_symmetry_space_group_name_H-M 'I 1 2 1'
_atom_sites_solution_hydrogens geom
_atom_sites_solution_primary direct
_atom_sites_solution_secondary difmap
_audit_creation_date 2011-09-07
_audit_creation_method
;
  Olex2 1.1-beta
  (compiled Aug 21 2011 22:24:35, GUI svn.r3824)
;
_cell_angle_alpha 90.00
_cell_angle_beta 91.165(2)
_cell_angle_gamma 90.00
_cell_formula_units_Z 8
_cell_length_a 26.725(4)
_cell_length_b 10.8721(18)
_cell_length_c 26.968(5)
_cell_measurement_reflns_used 9947
_cell_measurement_temperature 100(2)
_cell_measurement_theta_max 28.030
_cell_measurement_theta_min 2.394
_cell_volume 7834(2)
_computing_cell_refinement 'SAINT v7.34A (Bruker, 200?)'
_computing_data_reduction 'SAINT v7.34A (Bruker, 200?)'
_computing_molecular_graphics
;
O. V. Dolomanov, L. J. Bourhis, R. J. Gildea, J. A. K. Howard and H. Puschmann,
OLEX2: a complete structure solution, refinement and analysis program.
J. Appl. Cryst. (2009). 42, 339-341.
;
_computing_publication_material
;
O. V. Dolomanov, L. J. Bourhis, R. J. Gildea, J. A. K. Howard and H. Puschmann,
OLEX2: a complete structure solution, refinement and analysis program.
J. Appl. Cryst. (2009). 42, 339-341.
;
_computing_structure_refinement
;
XL, G.M. Sheldrick, Acta Cryst.
(2008). A64, 112-122
;
_computing_structure_solution
;
XS, G.M. Sheldrick, Acta Cryst.
(2008). A64, 112-122
;
_diffrn_ambient_temperature 100.15
_diffrn_measured_fraction_theta_full 0.988
_diffrn_measured_fraction_theta_max 0.987
_diffrn_radiation_monochromator graphite
_diffrn_radiation_type 'MO K\a'
_diffrn_radiation_wavelength 0.71073
_diffrn_reflns_av_R_equivalents 0.0910
_diffrn_reflns_av_unetI/netI 0.0975
_diffrn_reflns_limit_h_max 32
_diffrn_reflns_limit_h_min -32
_diffrn_reflns_limit_k_max 13
_diffrn_reflns_limit_k_min -12
_diffrn_reflns_limit_l_max 33
_diffrn_reflns_limit_l_min 0
_diffrn_reflns_number 14803
_diffrn_reflns_theta_full 25.00
_diffrn_reflns_theta_max 26.00
_diffrn_reflns_theta_min 1.52
_diffrn_source 'fine-focus sealed tube'
_diffrn_source_current 30.0
_diffrn_source_power 1.5
_diffrn_source_voltage 50.0
_exptl_absorpt_coefficient_mu 3.617
_exptl_absorpt_correction_T_max 1.00
_exptl_absorpt_correction_T_min 0.77
_exptl_absorpt_correction_type multi-scan
_exptl_absorpt_process_details
;
"SADABS-2004/1 (Bruker,2004) was used for absorption correction.
R(int) was 0.1024 before and 0.0663 after correction.
The Ratio of minimum to maximum transmission is 0.7728.
The \l/2 correction factor is 0.00.
;
_exptl_crystal_colour red
_exptl_crystal_density_diffrn 1.676
_exptl_crystal_description bar
_exptl_crystal_F_000 3916
_exptl_crystal_size_max 0.40
_exptl_crystal_size_mid 0.10
_exptl_crystal_size_min 0.08
_refine_diff_density_max 2.805
_refine_diff_density_min -2.718
_refine_diff_density_rms 0.184
_refine_ls_abs_structure_details 'Flack H D (1983), Acta Cryst. A39, 876-881'
_refine_ls_abs_structure_Flack 0.106(11)
_refine_ls_extinction_method none
_refine_ls_goodness_of_fit_ref 1.036
_refine_ls_hydrogen_treatment constr
_refine_ls_matrix_type full
_refine_ls_number_parameters 971
_refine_ls_number_reflns 8029
_refine_ls_number_restraints 16
_refine_ls_restrained_S_all 1.046
_refine_ls_R_factor_all 0.0568
_refine_ls_R_factor_gt 0.0496
_refine_ls_shift/su_max 0.001
_refine_ls_shift/su_mean 0.000
_refine_ls_structure_factor_coef Fsqd
_refine_ls_weighting_details 'calc w=1/[\s^2^(Fo^2^)+(0.0640P)^2^+0.0000P] where P=(Fo^2^+2Fc^2^)/3'
_refine_ls_weighting_scheme calc
_refine_ls_wR_factor_gt 0.1128
_refine_ls_wR_factor_ref 0.1160
_reflns_number_gt 7170
_reflns_number_total 8029
_reflns_threshold_expression >2sigma(I)
_cod_data_source_file ja207315h_si_006.cif
_cod_data_source_block shou10
_cod_original_formula_sum 'C42.75 H36.50 Cl3.50 N O3 Os P2'
_cod_database_code 4107082

loop_
_space_group_symop_id
_space_group_symop_operation_xyz
1 'x, y, z'
2 '-x, y, -z'
3 'x+1/2, y+1/2, z+1/2'
4 '-x+1/2, y+1/2, -z+1/2'

loop_
_atom_site_label
_atom_site_type_symbol
_atom_site_fract_x
_atom_site_fract_y
_atom_site_fract_z
_atom_site_U_iso_or_equiv
_atom_site_adp_type
_atom_site_occupancy
_atom_site_symmetry_multiplicity
_atom_site_calc_flag
_atom_site_refinement_flags
Os1 Os 0.358507(15) 0.78829(4) 0.221464(17) 0.01720(12) Uani 1 1 d .
Cl1 Cl 0.43723(10) 0.7084(3) 0.19785(12) 0.0233(6) Uani 1 1 d .
Cl2 Cl 0.32684(11) 0.5803(2) 0.22862(12) 0.0224(6) Uani 1 1 d .
P1 P 0.33155(11) 0.7888(3) 0.13511(11) 0.0219(6) Uani 1 1 d .
P2 P 0.38590(11) 0.7717(3) 0.30668(12) 0.0194(6) Uani 1 1 d .
O1 O 0.2834(3) 0.8284(7) 0.2428(3) 0.0211(19) Uani 1 1 d .
O2 O 0.4723(4) 1.1280(9) 0.2152(5) 0.042(3) Uani 1 1 d .
O3 O 0.4187(4) 1.2472(9) 0.1803(5) 0.044(3) Uani 1 1 d .
N1 N 0.4288(4) 1.1549(10) 0.2032(5) 0.033(3) Uani 1 1 d .
C1 C 0.3107(5) 0.9210(12) 0.2387(5) 0.024(3) Uani 1 1 d U
C2 C 0.3043(4) 1.0478(11) 0.2450(4) 0.018(2) Uani 1 1 d .
H2 H 0.2738 1.0802 0.2571 0.022 Uiso 1 1 calc R
C3 C 0.3429(5) 1.1234(11) 0.2333(5) 0.026(3) Uani 1 1 d .
C4 C 0.3878(4) 1.0707(11) 0.2159(5) 0.020(2) Uani 1 1 d .
C5 C 0.3994(4) 0.9484(11) 0.2119(4) 0.020(3) Uani 1 1 d .
H5 H 0.4330 0.9340 0.2028 0.024 Uiso 1 1 calc R
C6 C 0.3360(5) 1.2603(10) 0.2413(5) 0.025(3) Uani 1 1 d .
H6A H 0.3657 1.2938 0.2584 0.038 Uiso 1 1 calc R
H6B H 0.3065 1.2743 0.2616 0.038 Uiso 1 1 calc R
H6C H 0.3314 1.3012 0.2092 0.038 Uiso 1 1 calc R
C11 C 0.3542(6) 0.9220(13) 0.1004(5) 0.029(3) Uani 1 1 d .
C12 C 0.3233(6) 0.9959(11) 0.0718(4) 0.026(3) Uani 1 1 d .
H12 H 0.2883 0.9801 0.0700 0.031 Uiso 1 1 calc R
C13 C 0.3437(7) 1.0954(13) 0.0453(5) 0.038(4) Uani 1 1 d .
H13 H 0.3223 1.1479 0.0263 0.045 Uiso 1 1 calc R
C14 C 0.3953(6) 1.1168(12) 0.0469(6) 0.034(3) Uani 1 1 d .
H14 H 0.4093 1.1840 0.0294 0.041 Uiso 1 1 calc R
C15 C 0.4255(6) 1.0384(14) 0.0744(6) 0.041(4) Uani 1 1 d .
H15 H 0.4606 1.0524 0.0756 0.049 Uiso 1 1 calc R
C16 C 0.4061(5) 0.9394(12) 0.1005(5) 0.031(3) Uani 1 1 d .
H16 H 0.4277 0.8845 0.1181 0.037 Uiso 1 1 calc R
C21 C 0.3487(5) 0.6594(12) 0.0949(5) 0.029(3) Uani 1 1 d .
C22 C 0.3694(5) 0.5480(11) 0.1134(6) 0.026(3) Uani 1 1 d .
H22 H 0.3781 0.5405 0.1476 0.031 Uiso 1 1 calc R
C23 C 0.3768(6) 0.4516(11) 0.0820(6) 0.033(3) Uani 1 1 d .
H23 H 0.3886 0.3756 0.0951 0.039 Uiso 1 1 calc R
C24 C 0.3678(6) 0.4621(12) 0.0331(5) 0.032(3) Uani 1 1 d .
H24 H 0.3747 0.3951 0.0117 0.038 Uiso 1 1 calc R
C25 C 0.3483(6) 0.5715(12) 0.0138(6) 0.037(3) Uani 1 1 d .
H25 H 0.3421 0.5789 -0.0209 0.044 Uiso 1 1 calc R
C26 C 0.3379(5) 0.6696(12) 0.0450(5) 0.030(3) Uani 1 1 d .
H26 H 0.3235 0.7430 0.0320 0.036 Uiso 1 1 calc R
C31 C 0.2635(4) 0.7945(12) 0.1292(4) 0.021(2) Uani 1 1 d .
C32 C 0.2387(5) 0.9006(13) 0.1426(5) 0.026(3) Uani 1 1 d .
H32 H 0.2573 0.9708 0.1530 0.031 Uiso 1 1 calc R
C33 C 0.1854(5) 0.9054(13) 0.1408(6) 0.033(3) Uani 1 1 d .
H33 H 0.1684 0.9766 0.1521 0.040 Uiso 1 1 calc R
C34 C 0.1581(5) 0.8046(15) 0.1225(5) 0.034(3) Uani 1 1 d .
H34 H 0.1227 0.8087 0.1192 0.041 Uiso 1 1 calc R
C35 C 0.1831(5) 0.7001(13) 0.1095(6) 0.033(3) Uani 1 1 d .
H35 H 0.1645 0.6310 0.0979 0.040 Uiso 1 1 calc R
C36 C 0.2366(5) 0.6918(12) 0.1128(5) 0.028(3) Uani 1 1 d .
H36 H 0.2533 0.6182 0.1040 0.033 Uiso 1 1 calc R
C41 C 0.3362(4) 0.7912(11) 0.3510(4) 0.020(2) Uani 1 1 d .
C42 C 0.2886(5) 0.7326(13) 0.3414(5) 0.027(3) Uani 1 1 d .
H42 H 0.2837 0.6841 0.3124 0.032 Uiso 1 1 calc R
C43 C 0.2510(5) 0.7469(12) 0.3736(5) 0.030(3) Uani 1 1 d .
H43 H 0.2201 0.7060 0.3674 0.036 Uiso 1 1 calc R
C44 C 0.2564(5) 0.8217(12) 0.4167(5) 0.031(3) Uani 1 1 d .
H44 H 0.2289 0.8343 0.4379 0.037 Uiso 1 1 calc R
C45 C 0.3022(5) 0.8757(12) 0.4274(5) 0.031(3) Uani 1 1 d .
H45 H 0.3068 0.9233 0.4567 0.038 Uiso 1 1 calc R
C46 C 0.3423(5) 0.8595(11) 0.3943(5) 0.030(3) Uani 1 1 d .
H46 H 0.3739 0.8960 0.4018 0.036 Uiso 1 1 calc R
C51 C 0.4183(5) 0.6309(12) 0.3270(5) 0.027(3) Uani 1 1 d .
C52 C 0.4317(5) 0.5348(11) 0.2958(5) 0.026(3) Uani 1 1 d .
H52 H 0.4210 0.5355 0.2620 0.032 Uiso 1 1 calc R
C53 C 0.4605(5) 0.4381(12) 0.3139(6) 0.032(3) Uani 1 1 d .
H53 H 0.4697 0.3740 0.2920 0.039 Uiso 1 1 calc R
C54 C 0.4762(6) 0.4325(14) 0.3628(7) 0.050(5) Uani 1 1 d .
H54 H 0.4969 0.3668 0.3741 0.060 Uiso 1 1 calc R
C55 C 0.4615(8) 0.5228(16) 0.3955(7) 0.059(5) Uani 1 1 d .
H55 H 0.4695 0.5172 0.4299 0.070 Uiso 1 1 calc R
C56 C 0.4338(6) 0.6253(14) 0.3759(6) 0.042(4) Uani 1 1 d .
H56 H 0.4259 0.6915 0.3973 0.050 Uiso 1 1 calc R
C61 C 0.4310(5) 0.8911(11) 0.3211(5) 0.026(3) Uani 1 1 d .
C62 C 0.4826(5) 0.8644(13) 0.3174(5) 0.032(3) Uani 1 1 d .
H62 H 0.4929 0.7830 0.3098 0.038 Uiso 1 1 calc R
C63 C 0.5181(5) 0.9552(14) 0.3247(7) 0.045(4) Uani 1 1 d .
H63 H 0.5527 0.9352 0.3242 0.054 Uiso 1 1 calc R
C64 C 0.5027(6) 1.0791(14) 0.3331(7) 0.042(4) Uani 1 1 d .
H64 H 0.5269 1.1427 0.3366 0.050 Uiso 1 1 calc R
C65 C 0.4528(5) 1.1054(14) 0.3359(6) 0.035(3) Uani 1 1 d .
H65 H 0.4424 1.1873 0.3426 0.042 Uiso 1 1 calc R
C66 C 0.4166(5) 1.0126(11) 0.3292(6) 0.027(3) Uani 1 1 d .
H66 H 0.3821 1.0329 0.3301 0.032 Uiso 1 1 calc R
Os1A Os 0.779895(16) 0.72096(3) 0.359309(17) 0.01801(12) Uani 1 1 d .
Cl1A Cl 0.80551(12) 0.8034(3) 0.43810(11) 0.0286(6) Uani 1 1 d .
Cl2A Cl 0.77305(11) 0.9334(3) 0.32880(12) 0.0224(6) Uani 1 1 d .
P1A P 0.69415(12) 0.7442(3) 0.38390(12) 0.0195(6) Uani 1 1 d .
P2A P 0.86651(10) 0.7245(3) 0.33475(12) 0.0213(6) Uani 1 1 d .
O1A O 0.7563(3) 0.6868(7) 0.2846(3) 0.0185(19) Uani 1 1 d .
O2A O 0.7839(5) 0.3845(10) 0.4715(4) 0.052(3) Uani 1 1 d .
O3A O 0.8230(4) 0.2661(9) 0.4183(4) 0.047(3) Uani 1 1 d .
N1A N 0.7988(5) 0.3585(10) 0.4294(4) 0.034(3) Uani 1 1 d .
C1A C 0.7618(4) 0.5935(12) 0.3115(4) 0.018(2) Uani 1 1 d .
C2A C 0.7563(4) 0.4711(11) 0.3037(5) 0.021(2) Uani 1 1 d .
H2A H 0.7436 0.4403 0.2730 0.025 Uiso 1 1 calc R
C3A C 0.7698(4) 0.3918(12) 0.3423(5) 0.024(3) Uani 1 1 d .
C4A C 0.7858(5) 0.4449(10) 0.3878(5) 0.022(3) Uani 1 1 d .
C5A C 0.7892(4) 0.5650(11) 0.4002(4) 0.017(2) Uani 1 1 d .
H5A H 0.7974 0.5793 0.4342 0.020 Uiso 1 1 calc R
C6A C 0.7632(5) 0.2556(13) 0.3341(5) 0.030(3) Uani 1 1 d .
H6AA H 0.7409 0.2419 0.3053 0.045 Uiso 1 1 calc R
H6AB H 0.7485 0.2184 0.3635 0.045 Uiso 1 1 calc R
H6AC H 0.7958 0.2179 0.3281 0.045 Uiso 1 1 calc R
C11A C 0.6776(5) 0.6299(11) 0.4283(5) 0.023(3) Uani 1 1 d .
C12A C 0.6786(6) 0.6551(14) 0.4794(5) 0.037(3) Uani 1 1 d .
H12A H 0.6839 0.7377 0.4898 0.044 Uiso 1 1 calc R
C13A C 0.6723(9) 0.5682(16) 0.5147(6) 0.063(6) Uani 1 1 d .
H13A H 0.6736 0.5893 0.5489 0.075 Uiso 1 1 calc R
C14A C 0.6640(7) 0.4453(13) 0.4995(5) 0.044(4) Uani 1 1 d .
H14A H 0.6582 0.3833 0.5235 0.053 Uiso 1 1 calc R
C15A C 0.6643(6) 0.4157(12) 0.4503(6) 0.037(3) Uani 1 1 d .
H15A H 0.6592 0.3328 0.4402 0.044 Uiso 1 1 calc R
C16A C 0.6719(5) 0.5057(11) 0.4148(5) 0.024(3) Uani 1 1 d .
H16A H 0.6734 0.4831 0.3808 0.029 Uiso 1 1 calc R
C21A C 0.6745(6) 0.8872(11) 0.4138(6) 0.031(3) Uani 1 1 d .
C22A C 0.7058(6) 0.9826(13) 0.4302(5) 0.030(3) Uani 1 1 d .
H22A H 0.7400 0.9812 0.4215 0.036 Uiso 1 1 calc R
C23A C 0.6892(7) 1.0751(12) 0.4576(6) 0.041(4) Uani 1 1 d .
H23A H 0.7123 1.1360 0.4689 0.049 Uiso 1 1 calc R
C24A C 0.6400(6) 1.0854(14) 0.4700(6) 0.044(4) Uani 1 1 d .
H24A H 0.6289 1.1519 0.4898 0.052 Uiso 1 1 calc R
C25A C 0.6078(8) 0.9983(17) 0.4533(10) 0.076(7) Uani 1 1 d .
H25A H 0.5735 1.0049 0.4612 0.092 Uiso 1 1 calc R
C26A C 0.6238(6) 0.8971(13) 0.4242(8) 0.053(5) Uani 1 1 d .
H26A H 0.6004 0.8377 0.4122 0.063 Uiso 1 1 calc R
C31A C 0.6481(4) 0.7251(11) 0.3332(4) 0.019(2) Uani 1 1 d .
C32A C 0.6053(5) 0.6545(11) 0.3362(6) 0.033(3) Uani 1 1 d .
H32A H 0.5981 0.6159 0.3668 0.040 Uiso 1 1 calc R
C33A C 0.5732(5) 0.6380(12) 0.2971(6) 0.035(3) Uani 1 1 d .
H33A H 0.5443 0.5879 0.3004 0.042 Uiso 1 1 calc R
C34A C 0.5831(5) 0.6954(12) 0.2524(6) 0.031(3) Uani 1 1 d .
H34A H 0.5613 0.6841 0.2245 0.037 Uiso 1 1 calc R
C35A C 0.6254(5) 0.7697(11) 0.2488(5) 0.026(3) Uani 1 1 d .
H35A H 0.6318 0.8122 0.2187 0.031 Uiso 1 1 calc R
C36A C 0.6574(4) 0.7814(12) 0.2881(5) 0.024(2) Uani 1 1 d .
H36A H 0.6868 0.8293 0.2847 0.029 Uiso 1 1 calc R
C41A C 0.9029(6) 0.5932(12) 0.3589(6) 0.037(4) Uani 1 1 d .
C42A C 0.9040(6) 0.5769(13) 0.4092(6) 0.035(3) Uani 1 1 d .
H42A H 0.8880 0.6356 0.4296 0.043 Uiso 1 1 calc R
C43A C 0.9285(5) 0.4744(13) 0.4317(7) 0.039(4) Uani 1 1 d .
H43A H 0.9271 0.4596 0.4663 0.047 Uiso 1 1 calc R
C44A C 0.9549(5) 0.3959(12) 0.3998(6) 0.038(4) Uani 1 1 d .
H44A H 0.9721 0.3265 0.4131 0.045 Uiso 1 1 calc R
C45A C 0.9560(5) 0.4187(12) 0.3504(6) 0.034(3) Uani 1 1 d .
H45A H 0.9747 0.3653 0.3299 0.041 Uiso 1 1 calc R
C46A C 0.9306(4) 0.5181(12) 0.3283(6) 0.029(3) Uani 1 1 d .
H46A H 0.9322 0.5333 0.2937 0.034 Uiso 1 1 calc R
C51A C 0.9069(4) 0.8570(11) 0.3517(5) 0.019(2) Uani 1 1 d .
C52A C 0.8891(5) 0.9673(11) 0.3715(5) 0.028(3) Uani 1 1 d .
H52A H 0.8544 0.9773 0.3774 0.034 Uiso 1 1 calc R
C53A C 0.9214(5) 1.0591(13) 0.3823(6) 0.034(3) Uani 1 1 d .
H53A H 0.9098 1.1302 0.3990 0.040 Uiso 1 1 calc R
C54A C 0.9711(5) 1.0516(12) 0.3693(6) 0.031(3) Uani 1 1 d .
H54A H 0.9928 1.1200 0.3741 0.037 Uiso 1 1 calc R
C55A C 0.9888(5) 0.9441(13) 0.3493(6) 0.033(3) Uani 1 1 d .
H55A H 1.0231 0.9375 0.3414 0.039 Uiso 1 1 calc R
C56A C 0.9570(5) 0.8451(12) 0.3406(5) 0.026(3) Uani 1 1 d .
H56A H 0.9694 0.7705 0.3272 0.031 Uiso 1 1 calc R
C61A C 0.8709(4) 0.7190(13) 0.2673(5) 0.023(2) Uani 1 1 d .
C62A C 0.8833(5) 0.8245(11) 0.2411(5) 0.029(3) Uani 1 1 d .
H62A H 0.8902 0.8994 0.2580 0.035 Uiso 1 1 calc R
C63A C 0.8855(5) 0.8184(12) 0.1902(6) 0.035(3) Uani 1 1 d .
H63A H 0.8958 0.8889 0.1722 0.042 Uiso 1 1 calc R
C64A C 0.8730(5) 0.7120(15) 0.1646(5) 0.031(3) Uani 1 1 d .
H64A H 0.8751 0.7087 0.1295 0.037 Uiso 1 1 calc R
C65A C 0.8571(5) 0.6091(12) 0.1915(5) 0.029(3) Uani 1 1 d .
H65A H 0.8471 0.5362 0.1746 0.035 Uiso 1 1 calc R
C66A C 0.8563(5) 0.6139(12) 0.2406(6) 0.029(3) Uani 1 1 d .
H66A H 0.8453 0.5436 0.2583 0.034 Uiso 1 1 calc R
C1S C 0.5000 0.808(3) 0.5000 0.16(2) Uiso 1 2 d SD
Cl11 Cl 0.5223(6) 0.9011(17) 0.5442(6) 0.110(5) Uani 0.50 1 d PD
Cl12 Cl 0.5430(5) 0.6994(18) 0.4913(5) 0.121(7) Uani 0.50 1 d PD
C2S C 0.511(2) 0.239(6) 0.4919(12) 0.13(3) Uiso 0.50 1 d PD
Cl13 Cl 0.5330(6) 0.1719(13) 0.5456(5) 0.089(4) Uani 0.50 1 d PD
Cl14 Cl 0.4623(5) 0.3324(16) 0.5070(9) 0.138(8) Uani 0.50 1 d PD
C3S C 0.5000 0.449(2) 0.0000 0.138(19) Uiso 1 2 d SD
Cl15 Cl 0.5000 0.5974(17) 0.0000 0.163(6) Uiso 1 2 d SD
Cl16 Cl 0.5107(8) 0.326(2) 0.0281(8) 0.158(8) Uiso 0.50 1 d PD

loop_
_atom_site_aniso_label
_atom_site_aniso_U_11
_atom_site_aniso_U_22
_atom_site_aniso_U_33
_atom_site_aniso_U_23
_atom_site_aniso_U_13
_atom_site_aniso_U_12
Os1 0.0179(2) 0.01564(18) 0.0182(2) 0.00061(19) 0.00396(17) -0.00023(18)
Cl1 0.0222(13) 0.0198(12) 0.0283(16) 0.0006(12) 0.0061(12) 0.0029(11)
Cl2 0.0258(14) 0.0173(11) 0.0242(16) -0.0005(12) 0.0012(13) 0.0001(11)
P1 0.0252(14) 0.0217(12) 0.0190(15) 0.0005(16) 0.0031(12) 0.0042(15)
P2 0.0175(13) 0.0178(13) 0.0229(16) -0.0008(12) 0.0024(12) -0.0021(11)
O1 0.015(4) 0.022(4) 0.027(5) -0.008(3) 0.006(3) -0.006(3)
O2 0.022(5) 0.037(5) 0.067(8) 0.010(5) 0.004(5) -0.001(4)
O3 0.039(5) 0.027(5) 0.067(8) 0.018(5) 0.020(5) 0.001(4)
N1 0.029(6) 0.020(5) 0.051(8) 0.004(5) 0.019(6) 0.001(5)
C1 0.027(4) 0.028(4) 0.017(4) -0.003(4) 0.009(4) -0.003(4)
C2 0.016(5) 0.026(5) 0.013(6) -0.007(5) -0.001(5) 0.002(4)
C3 0.026(6) 0.021(6) 0.031(8) 0.001(5) -0.002(6) -0.001(5)
C4 0.018(6) 0.022(5) 0.020(7) 0.000(5) 0.003(5) -0.004(5)
C5 0.016(5) 0.032(6) 0.013(6) 0.011(5) 0.008(5) 0.010(5)
C6 0.025(6) 0.018(6) 0.032(7) -0.006(5) 0.005(6) 0.002(4)
C11 0.037(8) 0.028(6) 0.022(8) 0.002(6) 0.012(6) 0.002(6)
C12 0.048(8) 0.024(5) 0.005(6) 0.002(5) 0.010(6) 0.001(6)
C13 0.069(11) 0.024(6) 0.020(8) -0.002(6) -0.001(7) 0.021(7)
C14 0.053(9) 0.021(6) 0.030(8) 0.007(6) 0.010(7) 0.004(6)
C15 0.047(9) 0.037(7) 0.040(9) 0.007(7) 0.020(8) -0.001(7)
C16 0.040(8) 0.028(6) 0.026(8) -0.005(6) 0.011(6) 0.000(6)
C21 0.035(7) 0.023(6) 0.028(8) 0.004(6) 0.003(6) 0.010(6)
C22 0.031(7) 0.019(5) 0.028(8) 0.011(5) 0.001(6) 0.003(5)
C23 0.047(8) 0.015(5) 0.036(9) -0.002(6) -0.005(7) 0.000(5)
C24 0.048(9) 0.026(6) 0.020(7) -0.010(6) -0.010(6) 0.008(6)
C25 0.062(10) 0.025(6) 0.023(8) -0.004(6) 0.004(7) 0.005(6)
C26 0.040(8) 0.020(5) 0.029(8) 0.000(6) 0.004(6) 0.011(6)
C31 0.036(6) 0.019(4) 0.009(5) -0.003(5) 0.002(5) 0.001(6)
C32 0.028(7) 0.035(7) 0.015(7) 0.003(6) 0.000(5) 0.002(5)
C33 0.029(7) 0.035(7) 0.036(8) -0.004(6) 0.002(6) 0.004(6)
C34 0.034(7) 0.039(7) 0.030(7) -0.001(7) 0.009(6) -0.014(7)
C35 0.029(7) 0.036(7) 0.036(8) -0.004(6) 0.014(6) 0.000(6)
C36 0.030(7) 0.034(7) 0.019(7) -0.006(5) 0.016(6) -0.006(5)
C41 0.022(5) 0.017(4) 0.022(6) 0.012(6) -0.004(4) -0.001(5)
C42 0.029(6) 0.024(5) 0.026(7) 0.000(6) -0.003(5) -0.002(6)
C43 0.037(7) 0.028(6) 0.024(7) 0.003(5) -0.002(6) 0.001(5)
C44 0.039(7) 0.032(7) 0.021(7) 0.013(5) 0.008(6) 0.002(5)
C45 0.046(8) 0.024(5) 0.025(7) 0.000(6) 0.000(6) -0.002(6)
C46 0.028(6) 0.022(5) 0.039(8) -0.001(6) -0.006(6) -0.006(5)
C51 0.031(7) 0.021(5) 0.028(8) 0.003(6) -0.006(6) 0.004(5)
C52 0.027(6) 0.022(5) 0.030(8) -0.009(6) 0.007(6) 0.001(5)
C53 0.037(8) 0.022(6) 0.039(9) 0.000(6) 0.008(7) 0.005(6)
C54 0.052(10) 0.027(6) 0.069(12) 0.017(8) -0.023(9) 0.009(7)
C55 0.092(15) 0.037(8) 0.047(11) 0.003(8) 0.006(11) 0.012(9)
C56 0.056(10) 0.035(7) 0.034(9) -0.006(7) -0.002(8) 0.018(7)
C61 0.024(6) 0.014(5) 0.039(8) 0.006(5) -0.010(6) -0.002(5)
C62 0.033(7) 0.028(6) 0.034(8) 0.000(6) -0.002(6) 0.002(6)
C63 0.017(6) 0.033(7) 0.084(13) -0.006(8) 0.002(7) -0.002(5)
C64 0.040(8) 0.031(7) 0.056(11) -0.004(7) 0.007(8) -0.011(6)
C65 0.033(7) 0.032(7) 0.041(9) -0.006(7) 0.011(7) -0.009(6)
C66 0.019(6) 0.020(5) 0.041(9) 0.000(6) -0.002(6) -0.006(5)
Os1A 0.0209(2) 0.01514(18) 0.0178(2) 0.0006(2) -0.00441(18) 0.00022(18)
Cl1A 0.0379(15) 0.0228(13) 0.0249(16) -0.0015(13) -0.0063(13) -0.0018(13)
Cl2A 0.0253(14) 0.0187(11) 0.0231(16) 0.0039(12) -0.0037(13) 0.0011(11)
P1A 0.0247(15) 0.0186(13) 0.0152(15) -0.0007(12) 0.0032(12) -0.0009(11)
P2A 0.0206(14) 0.0169(11) 0.0262(16) 0.0000(15) -0.0016(12) 0.0011(14)
O1A 0.013(4) 0.018(4) 0.024(5) 0.003(3) -0.003(3) -0.002(3)
O2A 0.099(10) 0.035(5) 0.022(6) 0.004(5) -0.021(6) 0.003(6)
O3A 0.054(7) 0.031(5) 0.054(7) 0.000(5) -0.019(6) 0.015(4)
N1A 0.055(8) 0.025(5) 0.021(6) 0.000(5) -0.015(6) 0.003(5)
C1A 0.016(5) 0.035(6) 0.004(5) 0.001(5) 0.002(4) -0.003(5)
C2A 0.020(6) 0.023(5) 0.020(6) 0.001(5) -0.001(5) -0.008(5)
C3A 0.011(5) 0.039(7) 0.023(7) 0.004(6) 0.001(5) 0.000(5)
C4A 0.028(6) 0.017(5) 0.021(7) 0.002(5) 0.002(5) -0.002(5)
C5A 0.017(5) 0.027(5) 0.006(6) -0.003(5) -0.008(4) -0.001(4)
C6A 0.034(7) 0.050(9) 0.005(6) -0.001(5) -0.003(5) 0.000(5)
C11A 0.027(6) 0.016(5) 0.025(7) 0.004(5) -0.007(6) 0.001(5)
C12A 0.054(9) 0.031(6) 0.025(8) 0.002(6) 0.002(7) -0.016(7)
C13A 0.14(2) 0.037(8) 0.012(8) -0.008(7) 0.008(10) -0.033(10)
C14A 0.088(13) 0.026(6) 0.018(7) 0.015(6) 0.005(8) -0.017(7)
C15A 0.054(9) 0.019(5) 0.036(9) 0.004(6) -0.010(7) 0.001(6)
C16A 0.034(7) 0.017(5) 0.021(7) 0.001(5) 0.003(6) 0.000(5)
C21A 0.045(8) 0.016(5) 0.033(8) -0.005(6) -0.011(7) 0.004(6)
C22A 0.042(8) 0.031(6) 0.017(7) 0.007(6) -0.004(6) 0.008(6)
C23A 0.061(10) 0.020(6) 0.041(9) 0.000(7) 0.000(8) -0.002(6)
C24A 0.061(10) 0.032(7) 0.039(9) -0.010(7) 0.019(8) 0.007(7)
C25A 0.067(13) 0.032(8) 0.13(2) -0.031(11) 0.046(13) 0.001(8)
C26A 0.038(8) 0.030(7) 0.091(14) -0.034(9) 0.024(9) -0.005(6)
C31A 0.019(5) 0.019(4) 0.018(6) -0.001(6) 0.000(4) -0.002(5)
C32A 0.026(7) 0.019(5) 0.055(10) 0.006(6) 0.000(7) 0.000(5)
C33A 0.015(6) 0.025(6) 0.064(11) -0.001(7) -0.007(7) -0.001(5)
C34A 0.016(6) 0.032(7) 0.043(9) -0.001(6) -0.008(6) 0.002(5)
C35A 0.034(7) 0.024(6) 0.021(7) -0.004(5) 0.006(5) 0.009(5)
C36A 0.016(5) 0.021(5) 0.035(7) -0.005(6) -0.001(5) -0.005(5)
C41A 0.041(9) 0.020(5) 0.048(10) 0.004(7) -0.024(8) -0.008(6)
C42A 0.041(8) 0.028(6) 0.036(9) -0.002(6) -0.012(7) 0.010(6)
C43A 0.031(7) 0.032(7) 0.053(10) 0.020(7) -0.010(7) 0.003(6)
C44A 0.026(7) 0.025(6) 0.061(11) -0.009(7) -0.010(7) 0.008(5)
C45A 0.021(6) 0.026(6) 0.054(10) -0.011(7) -0.013(7) 0.004(5)
C46A 0.015(6) 0.028(6) 0.042(9) -0.010(6) 0.004(6) 0.003(5)
C51A 0.017(5) 0.018(5) 0.021(7) 0.001(5) -0.003(5) 0.000(5)
C52A 0.029(7) 0.020(5) 0.036(8) -0.016(6) -0.010(6) 0.006(5)
C53A 0.032(7) 0.028(6) 0.042(9) -0.009(6) 0.005(7) 0.004(6)
C54A 0.019(6) 0.027(6) 0.046(10) -0.003(6) -0.001(6) -0.008(5)
C55A 0.014(6) 0.032(6) 0.051(9) -0.010(7) -0.005(6) -0.001(5)
C56A 0.026(6) 0.023(5) 0.029(7) -0.009(6) -0.002(5) 0.003(5)
C61A 0.016(5) 0.025(5) 0.030(7) -0.003(7) -0.006(5) 0.001(5)
C62A 0.041(8) 0.018(5) 0.029(8) 0.003(5) -0.007(6) 0.000(5)
C63A 0.039(7) 0.029(7) 0.036(8) 0.004(6) -0.011(7) 0.005(6)
C64A 0.031(7) 0.040(7) 0.021(7) 0.009(7) 0.002(6) 0.005(7)
C65A 0.024(6) 0.029(6) 0.033(9) -0.004(6) -0.008(6) -0.003(5)
C66A 0.025(7) 0.023(6) 0.038(9) 0.006(6) 0.003(6) -0.005(5)
Cl11 0.110(11) 0.128(13) 0.094(10) 0.004(10) 0.001(9) 0.028(10)
Cl12 0.090(9) 0.174(19) 0.097(10) 0.067(13) -0.006(8) -0.032(11)
Cl13 0.120(11) 0.081(8) 0.067(8) 0.005(7) 0.025(7) -0.003(8)
Cl14 0.069(8) 0.090(10) 0.25(3) 0.030(13) -0.033(11) -0.005(7)

loop_
_atom_type_symbol
_atom_type_description
_atom_type_scat_dispersion_real
_atom_type_scat_dispersion_imag
_atom_type_scat_source
C C 0.0033 0.0016 'International Tables Vol C Tables 4.2.6.8 and 6.1.1.4'
H H 0.0000 0.0000 'International Tables Vol C Tables 4.2.6.8 and 6.1.1.4'
Cl Cl 0.1484 0.1585 'International Tables Vol C Tables 4.2.6.8 and 6.1.1.4'
N N 0.0061 0.0033 'International Tables Vol C Tables 4.2.6.8 and 6.1.1.4'
O O 0.0106 0.0060 'International Tables Vol C Tables 4.2.6.8 and 6.1.1.4'
Os Os -1.2165 7.6030 'International Tables Vol C Tables 4.2.6.8 and 6.1.1.4'
P P 0.1023 0.0942 'International Tables Vol C Tables 4.2.6.8 and 6.1.1.4'

loop_
_geom_angle_atom_site_label_1
_geom_angle_atom_site_label_2
_geom_angle_atom_site_label_3
_geom_angle
_geom_angle_site_symmetry_1
_geom_angle_site_symmetry_3
Cl1 Os1 Cl2 89.57(10) . .
Cl1 Os1 P1 89.47(10) . .
Cl1 Os1 P2 88.55(11) . .
P1 Os1 Cl2 88.92(12) . .
P2 Os1 Cl2 87.35(10) . .
P2 Os1 P1 175.79(13) . .
O1 Os1 Cl1 170.2(2) . .
O1 Os1 Cl2 80.7(2) . .
O1 Os1 P1 89.8(2) . .
O1 Os1 P2 91.6(2) . .
C1 Os1 Cl1 154.8(4) . .
C1 Os1 Cl2 115.6(4) . .
C1 Os1 P1 92.5(4) . .
C1 Os1 P2 90.9(4) . .
C1 Os1 O1 35.0(4) . .
C1 Os1 C5 76.3(5) . .
C5 Os1 Cl1 78.6(3) . .
C5 Os1 Cl2 168.1(3) . .
C5 Os1 P1 91.4(3) . .
C5 Os1 P2 91.8(3) . .
C5 Os1 O1 111.2(4) . .
C11 P1 Os1 113.5(5) . .
C11 P1 C21 102.4(6) . .
C21 P1 Os1 119.5(5) . .
C31 P1 Os1 111.1(4) . .
C31 P1 C11 105.5(6) . .
C31 P1 C21 103.6(6) . .
C41 P2 Os1 114.0(4) . .
C41 P2 C51 104.3(6) . .
C51 P2 Os1 118.7(5) . .
C61 P2 Os1 109.9(5) . .
C61 P2 C41 105.5(6) . .
C61 P2 C51 103.1(6) . .
C1 O1 Os1 65.6(7) . .
O2 N1 C4 119.5(11) . .
O3 N1 O2 122.1(11) . .
O3 N1 C4 118.4(11) . .
O1 C1 Os1 79.4(7) . .
O1 C1 C2 135.1(12) . .
C2 C1 Os1 145.5(10) . .
C3 C2 C1 118.1(11) . .
C2 C3 C4 118.9(11) . .
C2 C3 C6 117.7(12) . .
C4 C3 C6 123.3(12) . .
C3 C4 N1 117.7(10) . .
C5 C4 N1 114.4(10) . .
C5 C4 C3 127.8(11) . .
C4 C5 Os1 133.2(9) . .
C12 C11 P1 123.2(11) . .
C12 C11 C16 120.4(13) . .
C16 C11 P1 116.2(11) . .
C11 C12 C13 119.9(14) . .
C14 C13 C12 120.1(13) . .
C15 C14 C13 118.7(13) . .
C14 C15 C16 121.9(15) . .
C15 C16 C11 118.9(14) . .
C22 C21 P1 123.1(11) . .
C26 C21 P1 117.7(10) . .
C26 C21 C22 119.0(13) . .
C23 C22 C21 119.9(13) . .
C24 C23 C22 121.4(12) . .
C23 C24 C25 119.9(13) . .
C26 C25 C24 120.3(13) . .
C21 C26 C25 119.4(12) . .
C32 C31 P1 119.3(10) . .
C32 C31 C36 120.2(11) . .
C36 C31 P1 120.5(10) . .
C31 C32 C33 120.4(13) . .
C34 C33 C32 119.7(13) . .
C35 C34 C33 119.1(13) . .
C34 C35 C36 121.9(13) . .
C31 C36 C35 118.4(12) . .
C42 C41 P2 118.9(10) . .
C46 C41 P2 122.6(9) . .
C46 C41 C42 118.5(11) . .
C43 C42 C41 119.9(12) . .
C42 C43 C44 121.8(13) . .
C45 C44 C43 119.2(13) . .
C44 C45 C46 119.5(13) . .
C41 C46 C45 121.1(11) . .
C52 C51 P2 124.7(11) . .
C56 C51 P2 117.0(11) . .
C56 C51 C52 118.0(12) . .
C53 C52 C51 120.2(13) . .
C54 C53 C52 121.9(14) . .
C53 C54 C55 119.6(14) . .
C54 C55 C56 117.9(16) . .
C51 C56 C55 122.2(14) . .
C62 C61 P2 118.8(10) . .
C66 C61 P2 122.1(10) . .
C66 C61 C62 118.5(12) . .
C63 C62 C61 120.8(13) . .
C62 C63 C64 119.8(13) . .
C65 C64 C63 119.4(13) . .
C64 C65 C66 120.7(13) . .
C61 C66 C65 120.7(12) . .
Cl1A Os1A Cl2A 87.90(11) . .
Cl1A Os1A P1A 88.45(11) . .
Cl1A Os1A P2A 88.80(11) . .
P1A Os1A Cl2A 85.93(10) . .
P1A Os1A P2A 173.09(12) . .
P2A Os1A Cl2A 87.63(11) . .
O1A Os1A Cl1A 168.0(2) . .
O1A Os1A Cl2A 80.1(2) . .
O1A Os1A P1A 90.8(2) . .
O1A Os1A P2A 90.6(2) . .
C1A Os1A Cl1A 156.5(4) . .
C1A Os1A Cl2A 115.6(4) . .
C1A Os1A P1A 91.8(3) . .
C1A Os1A P2A 93.2(3) . .
C1A Os1A O1A 35.5(4) . .
C1A Os1A C5A 78.0(5) . .
C5A Os1A Cl1A 78.5(3) . .
C5A Os1A Cl2A 166.4(3) . .
C5A Os1A P1A 92.5(3) . .
C5A Os1A P2A 93.1(3) . .
C5A Os1A O1A 113.4(4) . .
C11A P1A Os1A 111.2(4) . .
C11A P1A C21A 102.6(7) . .
C11A P1A C31A 104.4(6) . .
C21A P1A Os1A 119.4(5) . .
C31A P1A Os1A 114.2(4) . .
C31A P1A C21A 103.3(6) . .
C41A P2A Os1A 113.1(6) . .
C41A P2A C51A 102.4(5) . .
C51A P2A Os1A 120.0(4) . .
C61A P2A Os1A 110.7(4) . .
C61A P2A C41A 106.4(7) . .
C61A P2A C51A 102.8(6) . .
C1A O1A Os1A 64.2(6) . .
O2A N1A C4A 117.9(11) . .
O3A N1A O2A 125.8(12) . .
O3A N1A C4A 116.3(12) . .
O1A C1A Os1A 80.3(7) . .
O1A C1A C2A 133.9(11) . .
C2A C1A Os1A 145.8(10) . .
C1A C2A C3A 117.8(12) . .
C2A C3A C4A 117.7(12) . .
C2A C3A C6A 118.0(12) . .
C4A C3A C6A 124.2(12) . .
C3A C4A N1A 117.1(10) . .
C5A C4A N1A 114.0(11) . .
C5A C4A C3A 128.9(12) . .
C4A C5A Os1A 131.6(9) . .
C12A C11A P1A 121.4(10) . .
C12A C11A C16A 116.2(12) . .
C16A C11A P1A 121.4(11) . .
C13A C12A C11A 123.6(13) . .
C12A C13A C14A 118.5(14) . .
C15A C14A C13A 120.0(13) . .
C14A C15A C16A 120.5(13) . .
C15A C16A C11A 121.1(13) . .
C22A C21A P1A 126.4(12) . .
C26A C21A P1A 116.2(10) . .
C26A C21A C22A 117.2(13) . .
C23A C22A C21A 122.3(15) . .
C22A C23A C24A 122.0(15) . .
C25A C24A C23A 118.0(15) . .
C24A C25A C26A 122.1(17) . .
C21A C26A C25A 118.3(15) . .
C32A C31A P1A 124.3(10) . .
C32A C31A C36A 117.3(11) . .
C36A C31A P1A 118.3(8) . .
C33A C32A C31A 122.7(14) . .
C32A C33A C34A 119.0(12) . .
C33A C34A C35A 119.4(13) . .
C36A C35A C34A 120.0(13) . .
C35A C36A C31A 121.6(11) . .
C42A C41A P2A 116.9(12) . .
C42A C41A C46A 120.9(14) . .
C46A C41A P2A 122.1(12) . .
C41A C42A C43A 121.7(15) . .
C44A C43A C42A 116.5(15) . .
C45A C44A C43A 120.6(13) . .
C44A C45A C46A 122.5(14) . .
C41A C46A C45A 117.4(14) . .
C52A C51A P2A 124.0(9) . .
C56A C51A P2A 115.8(9) . .
C56A C51A C52A 120.1(12) . .
C53A C52A C51A 119.7(13) . .
C52A C53A C54A 121.1(13) . .
C55A C54A C53A 119.2(12) . .
C54A C55A C56A 120.8(12) . .
C51A C56A C55A 118.8(12) . .
C62A C61A P2A 120.1(10) . .
C62A C61A C66A 118.5(11) . .
C66A C61A P2A 121.0(11) . .
C63A C62A C61A 118.9(12) . .
C62A C63A C64A 121.5(13) . .
C63A C64A C65A 118.8(12) . .
C66A C65A C64A 119.8(13) . .
C65A C66A C61A 122.3(13) . .
Cl11 C1S Cl11 105.1(19) . 2_656
Cl11 C1S Cl12 107.1(8) . .
Cl11 C1S Cl12 124.6(8) 2_656 .
Cl11 C1S Cl12 124.6(8) . 2_656
Cl11 C1S Cl12 107.1(8) 2_656 2_656
Cl12 C1S Cl12 89.8(17) 2_656 .
C1S Cl12 Cl12 45.1(9) . 2_656
C2S C2S Cl13 77(6) 2_656 .
C2S C2S Cl13 77(7) 2_656 2_656
C2S C2S Cl14 40(4) 2_656 .
C2S C2S Cl14 117(4) 2_656 2_656
Cl13 C2S Cl13 122(5) 2_656 .
Cl13 C2S Cl14 82(2) 2_656 .
Cl13 C2S Cl14 107.3(17) . .
Cl14 C2S Cl13 139(2) 2_656 2_656
Cl14 C2S Cl13 99(4) 2_656 .
Cl14 C2S Cl14 87(3) 2_656 .
C2S Cl13 C2S 26(3) 2_656 .
C2S Cl13 Cl14 33(3) . 2_656
C2S Cl13 Cl14 48.9(10) 2_656 2_656
C2S Cl14 C2S 23(3) 2_656 .
C2S Cl14 Cl13 49(3) . 2_656
C2S Cl14 Cl13 48.6(15) 2_656 2_656
C2S Cl14 Cl14 37(3) . 2_656
C2S Cl14 Cl14 56.3(15) 2_656 2_656
Cl14 Cl14 Cl13 79.4(10) 2_656 2_656
Cl16 C3S Cl15 148.8(9) . .
Cl16 C3S Cl15 148.8(9) 2_655 .
Cl16 C3S Cl16 62.5(18) 2_655 .
C3S Cl16 Cl16 58.8(9) . 2_655

loop_
_geom_bond_atom_site_label_1
_geom_bond_atom_site_label_2
_geom_bond_distance
_geom_bond_site_symmetry_2
Os1 Cl1 2.375(3) .
Os1 Cl2 2.424(3) .
Os1 P1 2.424(3) .
Os1 P2 2.404(3) .
Os1 O1 2.145(8) .
Os1 C1 1.988(13) .
Os1 C5 2.074(12) .
P1 C11 1.834(14) .
P1 C21 1.838(14) .
P1 C31 1.823(12) .
P2 C41 1.819(12) .
P2 C51 1.837(13) .
P2 C61 1.808(12) .
O1 C1 1.251(15) .
O2 N1 1.236(15) .
O3 N1 1.205(15) .
N1 C4 1.474(15) .
C1 C2 1.400(17) .
C2 C3 1.361(18) .
C3 C4 1.418(18) .
C3 C6 1.515(16) .
C4 C5 1.370(17) .
C11 C12 1.38(2) .
C11 C16 1.40(2) .
C12 C13 1.41(2) .
C13 C14 1.40(2) .
C14 C15 1.38(2) .
C15 C16 1.39(2) .
C21 C22 1.418(17) .
C21 C26 1.38(2) .
C22 C23 1.365(19) .
C23 C24 1.34(2) .
C24 C25 1.396(19) .
C25 C26 1.392(18) .
C31 C32 1.382(18) .
C31 C36 1.395(18) .
C32 C33 1.424(19) .
C33 C34 1.40(2) .
C34 C35 1.37(2) .
C35 C36 1.433(19) .
C41 C42 1.439(16) .
C41 C46 1.390(18) .
C42 C43 1.35(2) .
C43 C44 1.423(19) .
C44 C45 1.38(2) .
C45 C46 1.42(2) .
C51 C52 1.393(18) .
C51 C56 1.37(2) .
C52 C53 1.386(19) .
C53 C54 1.38(2) .
C54 C55 1.38(2) .
C55 C56 1.43(2) .
C61 C62 1.415(19) .
C61 C66 1.393(17) .
C62 C63 1.38(2) .
C63 C64 1.43(2) .
C64 C65 1.37(2) .
C65 C66 1.406(18) .
Os1A Cl1A 2.393(3) .
Os1A Cl2A 2.458(3) .
Os1A P1A 2.412(3) .
Os1A P2A 2.421(3) .
Os1A O1A 2.131(8) .
Os1A C1A 1.946(12) .
Os1A C5A 2.035(12) .
P1A C11A 1.787(13) .
P1A C21A 1.834(13) .
P1A C31A 1.833(11) .
P2A C41A 1.839(15) .
P2A C51A 1.852(12) .
P2A C61A 1.825(13) .
O1A C1A 1.255(14) .
O2A N1A 1.243(16) .
O3A N1A 1.235(16) .
N1A C4A 1.499(16) .
C1A C2A 1.355(17) .
C2A C3A 1.393(18) .
C3A C4A 1.414(18) .
C3A C6A 1.51(2) .
C4A C5A 1.351(16) .
C11A C12A 1.41(2) .
C11A C16A 1.406(16) .
C12A C13A 1.35(2) .
C13A C14A 1.41(2) .
C14A C15A 1.37(2) .
C15A C16A 1.386(19) .
C21A C22A 1.397(19) .
C21A C26A 1.39(2) .
C22A C23A 1.33(2) .
C23A C24A 1.37(2) .
C24A C25A 1.35(3) .
C25A C26A 1.42(2) .
C31A C32A 1.380(17) .
C31A C36A 1.389(17) .
C32A C33A 1.36(2) .
C33A C34A 1.39(2) .
C34A C35A 1.395(19) .
C35A C36A 1.354(18) .
C41A C42A 1.37(2) .
C41A C46A 1.38(2) .
C42A C43A 1.422(18) .
C43A C44A 1.41(2) .
C44A C45A 1.36(2) .
C45A C46A 1.403(19) .
C51A C52A 1.400(16) .
C51A C56A 1.383(17) .
C52A C53A 1.348(19) .
C53A C54A 1.385(19) .
C54A C55A 1.374(19) .
C55A C56A 1.389(18) .
C61A C62A 1.391(18) .
C61A C66A 1.403(19) .
C62A C63A 1.38(2) .
C63A C64A 1.38(2) .
C64A C65A 1.40(2) .
C65A C66A 1.33(2) .
C1S Cl11 1.665(17) 2_656
C1S Cl11 1.665(17) .
C1S Cl12 1.668(18) .
C1S Cl12 1.668(18) 2_656
Cl12 Cl12 2.35(3) 2_656
C2S C2S 0.76(9) 2_656
C2S Cl13 1.71(8) 2_656
C2S Cl13 1.71(2) .
C2S Cl14 1.71(2) .
C2S Cl14 1.23(8) 2_656
Cl13 C2S 1.71(8) 2_656
Cl13 Cl14 2.25(3) 2_656
Cl14 C2S 1.23(8) 2_656
Cl14 Cl13 2.25(3) 2_656
Cl14 Cl14 2.06(3) 2_656
C3S Cl15 1.619(18) .
C3S Cl16 1.553(17) .
C3S Cl16 1.553(17) 2_655
Cl16 Cl16 1.61(4) 2_655
